data_4323851
loop_
_publ_author_name
'Hansruedi M\"urner'
'Alex von Zelewsky'
'Helen Stoeckli-Evans'

_publ_section_title
;
 Octahedral Complexes with Predetermined Helical Chirality: Xylene-Bridged
 Bis([4,5]-pineno-2,2'-bipyridine) Ligands (Chiragen[o-,m-,p-xyl]) with
 Ruthenium(II)
;
_journal_name_full 'Inorganic Chemistry'
_journal_page_first 3931
_journal_page_last 3935
_journal_paper_doi 10.1021/ic951539e
_journal_volume 35
_journal_year 1996
_chemical_formula_sum 'C54 H54 F12 N6 O0.08 P2 Ru'
_chemical_formula_weight 1179.41
_chemical_name_systematic
; 
 ? 
;
_space_group_IT_number 146
_symmetry_cell_setting trigonal
_symmetry_space_group_name_Hall 'R 3'
_symmetry_space_group_name_H-M 'R 3 :H'
_atom_sites_solution_hydrogens geom
_atom_sites_solution_primary direct
_atom_sites_solution_secondary difmap
_audit_creation_method SHELXL
_cell_angle_alpha 90.00
_cell_angle_beta 90.00
_cell_angle_gamma 120.00
_cell_formula_units_Z 18
_cell_length_a 52.986(4)
_cell_length_b 52.986(4)
_cell_length_c 10.5450(10)
_cell_measurement_temperature 213(2)
_cell_volume 25639(4)
_computing_molecular_graphics 'Platon    (Spek, 1990)'
_computing_publication_material 'SHELXL-93 (Sheldrick, 1993)'
_computing_structure_refinement 'SHELXL-93 (Sheldrick, 1993)'
_computing_structure_solution 'SHELXS-86 (Sheldrick, 1990)'
_diffrn_ambient_temperature 213(2)
_diffrn_measurement_device 'Stoe AED2'
_diffrn_measurement_method omega/2Theta
_diffrn_radiation_monochromator graphite
_diffrn_radiation_source 'fine-focus sealed tube'
_diffrn_radiation_type MoK\a
_diffrn_radiation_wavelength 0.71073
_diffrn_reflns_av_R_equivalents 0.0000
_diffrn_reflns_av_sigmaI/netI 0.5680
_diffrn_reflns_limit_h_max 54
_diffrn_reflns_limit_h_min -53
_diffrn_reflns_limit_k_max 63
_diffrn_reflns_limit_k_min 0
_diffrn_reflns_limit_l_max 12
_diffrn_reflns_limit_l_min 0
_diffrn_reflns_number 10124
_diffrn_reflns_theta_max 25.09
_diffrn_reflns_theta_min 1.98
_exptl_absorpt_coefficient_mu 0.390
_exptl_crystal_density_diffrn 1.375
_exptl_crystal_F_000 10848
_exptl_crystal_size_max 0.57
_exptl_crystal_size_mid 0.38
_exptl_crystal_size_min 0.19
_refine_diff_density_max 0.469
_refine_diff_density_min -0.695
_refine_diff_density_rms 0.089
_refine_ls_abs_structure_details 'Flack H D (1983), Acta Cryst. A39, 876-881'
_refine_ls_abs_structure_Flack 0.03(6)
_refine_ls_extinction_method none
_refine_ls_goodness_of_fit_all 0.780
_refine_ls_goodness_of_fit_obs 1.143
_refine_ls_hydrogen_treatment 'riding model'
_refine_ls_matrix_type full
_refine_ls_number_parameters 818
_refine_ls_number_reflns 10124
_refine_ls_number_restraints 0
_refine_ls_restrained_S_all 0.780
_refine_ls_restrained_S_obs 1.143
_refine_ls_R_factor_all 0.3166
_refine_ls_R_factor_obs 0.0870
_refine_ls_shift/esd_max 0.273
_refine_ls_shift/esd_mean 0.040
_refine_ls_structure_factor_coef Fsqd
_refine_ls_weighting_details 'w=1/[\s^2^(Fo^2^)+(0.0000P)^2^+0.0000P] where P=(Fo^2^+2Fc^2^)/3'
_refine_ls_weighting_scheme calc
_refine_ls_wR_factor_all 0.1381
_refine_ls_wR_factor_obs 0.0899
_reflns_number_observed 2618
_reflns_number_total 10124
_reflns_observed_criterion >2sigma(I)
_cod_data_source_file ic951539e.cif
_cod_data_source_block ruox
_cod_depositor_comments
;
The following automatic conversions were performed:

'_refine_ls_weighting_scheme' value 'calc
w=1/[\s^2^(Fo^2^)+(0.0000P)^2^+0.0000P] where P=(Fo^2^+2Fc^2^)/3' was
changed to 'calc'. New tag '_refine_ls_weighting_details' was
created. The value of the new tag was set to
'w=1/[\s^2^(Fo^2^)+(0.0000P)^2^+0.0000P] where P=(Fo^2^+2Fc^2^)/3'.

Automatic conversion script
Id: cif_fix_values 3143 2015-03-26 13:38:13Z robertas 
;
_cod_original_cell_volume 25638.9(37)
_cod_original_sg_symbol_H-M 'R 3'
_cod_database_code 4323851

loop_
_symmetry_equiv_pos_as_xyz
'x, y, z'
'-y, x-y, z'
'-x+y, -x, z'
'x+2/3, y+1/3, z+1/3'
'-y+2/3, x-y+1/3, z+1/3'
'-x+y+2/3, -x+1/3, z+1/3'
'x+1/3, y+2/3, z+2/3'
'-y+1/3, x-y+2/3, z+2/3'
'-x+y+1/3, -x+2/3, z+2/3'

loop_
_atom_site_aniso_label
_atom_site_aniso_U_11
_atom_site_aniso_U_22
_atom_site_aniso_U_33
_atom_site_aniso_U_23
_atom_site_aniso_U_13
_atom_site_aniso_U_12
Ru 0.0311(15) 0.037(2) 0.0368(12) -0.0035(12) -0.0033(12) 0.0144(12)
N1 0.046(15) 0.088(18) 0.029(14) -0.020(13) -0.020(12) 0.052(15)
N2 0.021(12) 0.018(12) 0.065(16) 0.000(11) 0.004(11) 0.012(10)
N4 0.026(12) 0.017(12) 0.025(12) 0.017(9) 0.018(10) 0.000(10)
N3 0.025(13) 0.030(13) 0.035(13) -0.009(10) 0.001(10) 0.012(12)
N5 0.057(16) 0.045(16) 0.057(15) 0.026(12) 0.040(13) 0.043(14)
N6 0.045(15) 0.036(14) 0.038(14) -0.003(11) 0.000(12) 0.023(12)
Ru' 0.054(2) 0.0435(15) 0.0428(15) 0.0023(14) -0.0050(13) 0.0325(14)
N1' 0.043(15) 0.046(15) 0.085(19) 0.039(14) 0.013(14) 0.023(13)
N2' 0.034(14) 0.037(14) 0.052(16) 0.006(12) 0.009(12) 0.027(12)
N4' 0.028(13) 0.053(16) 0.061(16) 0.003(12) 0.017(11) 0.033(12)
N5' 0.098(19) 0.043(15) 0.053(16) 0.015(13) 0.004(14) 0.053(15)
N6' 0.061(15) 0.044(14) 0.026(13) 0.007(11) 0.008(11) 0.041(12)
P1 0.055(6) 0.046(6) 0.062(6) -0.012(5) 0.001(5) 0.019(5)
F11 0.082(14) 0.062(12) 0.102(14) -0.008(11) 0.004(12) 0.005(11)
F12 0.235(25) 0.136(18) 0.083(14) 0.006(13) -0.017(14) 0.155(19)
F13 0.067(14) 0.120(17) 0.190(22) -0.018(16) 0.014(14) 0.051(14)
F14 0.116(17) 0.133(18) 0.160(20) 0.051(16) -0.006(15) 0.080(15)
F15 0.058(12) 0.118(16) 0.133(17) -0.043(14) -0.026(12) 0.048(12)
F16 0.093(15) 0.164(19) 0.075(14) -0.069(13) -0.020(11) 0.055(15)
P2 0.059(6) 0.090(8) 0.054(6) -0.006(5) -0.014(5) 0.046(6)
F21 0.067(13) 0.129(17) 0.112(16) 0.035(13) 0.029(12) 0.046(13)
F22 0.150(19) 0.187(21) 0.048(12) 0.035(13) 0.023(12) 0.117(17)
F23 0.092(15) 0.205(23) 0.036(11) -0.003(13) -0.016(11) 0.043(15)
F24 0.172(21) 0.057(14) 0.174(22) -0.006(14) -0.008(17) 0.056(14)
F25 0.096(14) 0.163(18) 0.076(13) -0.058(13) -0.025(11) 0.102(14)
F26 0.082(14) 0.130(17) 0.080(13) -0.024(12) 0.008(11) 0.070(13)
P3 0.110(11) 0.054(8) 0.135(12) -0.024(9) -0.072(10) 0.026(8)
F31 0.264(42) 0.226(38) 0.262(40) -0.183(36) -0.110(36) 0.131(35)
F32 0.129(22) 0.132(22) 0.363(41) -0.052(25) -0.141(26) 0.086(19)
F33 0.218(39) 0.336(53) 0.286(48) 0.224(46) -0.037(35) -0.075(36)
F34 0.313(40) 0.099(20) 0.291(35) -0.032(22) -0.201(33) 0.105(26)
F35 0.348(49) 0.256(40) 0.287(41) -0.172(40) -0.145(41) 0.220(40)
F36 0.199(38) 0.145(31) 0.405(60) 0.071(43) -0.024(39) 0.024(28)
P4 0.101(8) 0.059(7) 0.090(8) 0.004(7) -0.022(7) 0.055(7)
F41 0.160(21) 0.121(19) 0.168(23) -0.076(17) -0.121(19) 0.061(17)
F42 0.148(22) 0.078(17) 0.330(37) -0.057(21) -0.059(24) 0.066(17)
F43 0.361(46) 0.129(24) 0.206(30) 0.033(23) -0.122(31) 0.112(28)
F44 0.187(29) 0.276(37) 0.130(23) 0.128(25) 0.029(21) -0.025(26)
F45 0.121(23) 0.134(24) 0.615(65) -0.116(33) 0.047(31) 0.087(20)
F46 0.214(26) 0.094(17) 0.445(45) -0.145(24) -0.270(31) 0.093(18)

loop_
_atom_site_label
_atom_site_type_symbol
_atom_site_fract_x
_atom_site_fract_y
_atom_site_fract_z
_atom_site_U_iso_or_equiv
_atom_site_thermal_displace_type
_atom_site_occupancy
_atom_site_calc_flag
_atom_site_refinement_flags
_atom_site_disorder_group
Ru Ru 0.48013(5) 0.05124(5) 0.0568 0.0360(6) Uani 1 d . .
N1 N 0.4628(4) 0.0116(5) 0.1339(18) 0.046(6) Uani 1 d . .
N2 N 0.4941(4) 0.0602(4) 0.2381(19) 0.034(6) Uani 1 d . .
C1 C 0.4411(5) -0.0146(5) 0.0818(23) 0.044(7) Uiso 1 d . .
H1 H 0.4328(5) -0.0142(5) 0.0037(23) 0.052 Uiso 1 calc R .
C2 C 0.4321(6) -0.0395(6) 0.1377(26) 0.070(9) Uiso 1 d . .
H2 H 0.4182(6) -0.0565(6) 0.0958(26) 0.084 Uiso 1 calc R .
C3 C 0.4417(5) -0.0422(6) 0.2553(23) 0.051(8) Uiso 1 d . .
H3 H 0.4332(5) -0.0603(6) 0.2971(23) 0.061 Uiso 1 calc R .
C4 C 0.4639(5) -0.0180(5) 0.3094(23) 0.051(8) Uiso 1 d . .
H4 H 0.4725(5) -0.0188(5) 0.3862(23) 0.062 Uiso 1 calc R .
C5 C 0.4736(5) 0.0091(5) 0.2431(23) 0.039(7) Uiso 1 d . .
C6 C 0.4937(5) 0.0378(5) 0.2955(21) 0.030(6) Uiso 1 d . .
C7 C 0.5160(5) 0.0419(6) 0.3837(24) 0.063(9) Uiso 1 d . .
H7 H 0.5160(5) 0.0257(6) 0.4197(24) 0.076 Uiso 1 calc R .
C8 C 0.5379(5) 0.0705(5) 0.4163(21) 0.034(7) Uiso 1 d . .
C9 C 0.5351(5) 0.0944(5) 0.3787(21) 0.038(7) Uiso 1 d . .
C10 C 0.5117(4) 0.0878(5) 0.2924(18) 0.026(6) Uiso 1 d . .
H10 H 0.5079(4) 0.1028(5) 0.2710(18) 0.031 Uiso 1 calc R .
C11 C 0.5677(5) 0.0792(5) 0.4845(23) 0.049(8) Uiso 1 d . .
H11 H 0.5650(5) 0.0682(5) 0.5642(23) 0.059 Uiso 1 calc R .
C12 C 0.5850(5) 0.1116(5) 0.5030(23) 0.051(8) Uiso 1 d . .
H12 H 0.6042(5) 0.1188(5) 0.5446(23) 0.061 Uiso 1 calc R .
C13 C 0.5855(5) 0.1283(5) 0.3853(21) 0.045(7) Uiso 1 d . .
H13A H 0.5851(5) 0.1186(5) 0.3057(21) 0.054 Uiso 1 calc R .
H13B H 0.6012(5) 0.1487(5) 0.3849(21) 0.054 Uiso 1 calc R .
C14 C 0.5557(5) 0.1243(5) 0.4234(22) 0.047(8) Uiso 1 d . .
H14 H 0.5514(5) 0.1400(5) 0.4030(22) 0.057 Uiso 1 calc R .
C15 C 0.5653(6) 0.1223(6) 0.5637(25) 0.055(8) Uiso 1 d . .
C16 C 0.5837(5) 0.1534(5) 0.6224(22) 0.059(8) Uiso 1 d . .
H16A H 0.5909(29) 0.1519(6) 0.7050(68) 0.088 Uiso 1 calc R .
H16B H 0.5716(10) 0.1623(14) 0.6312(138) 0.088 Uiso 1 calc R .
H16C H 0.6001(20) 0.1653(11) 0.5672(77) 0.088 Uiso 1 calc R .
C17 C 0.5415(6) 0.1020(6) 0.6607(26) 0.086(11) Uiso 1 d . .
H17A H 0.5280(25) 0.1091(25) 0.6751(142) 0.129 Uiso 1 calc R .
H17B H 0.5507(7) 0.1019(34) 0.7401(65) 0.129 Uiso 1 calc R .
H17C H 0.5309(29) 0.0823(10) 0.6270(85) 0.129 Uiso 1 calc R .
C18 C 0.5813(5) 0.0685(5) 0.3693(24) 0.061(8) Uiso 1 d . .
H18A H 0.5677(5) 0.0478(5) 0.3530(24) 0.073 Uiso 1 calc R .
H18B H 0.5820(5) 0.0792(5) 0.2924(24) 0.073 Uiso 1 calc R .
C19 C 0.6113(5) 0.0721(5) 0.3887(24) 0.046(8) Uiso 1 d . .
C20 C 0.6190(6) 0.0650(5) 0.5029(26) 0.062(9) Uiso 1 d . .
H20 H 0.6069(6) 0.0604(5) 0.5745(26) 0.074 Uiso 1 calc R .
C21 C 0.6437(6) 0.0648(6) 0.5085(27) 0.065(9) Uiso 1 d . .
H21 H 0.6476(6) 0.0588(6) 0.5860(27) 0.078 Uiso 1 calc R .
C22 C 0.6634(7) 0.0720(6) 0.4200(28) 0.082(11) Uiso 1 d . .
H22 H 0.6801(7) 0.0704(6) 0.4353(28) 0.099 Uiso 1 calc R .
C23 C 0.6598(6) 0.0816(5) 0.3070(25) 0.064(9) Uiso 1 d . .
H23 H 0.6740(6) 0.0880(5) 0.2427(25) 0.077 Uiso 1 calc R .
C24 C 0.6326(6) 0.0814(5) 0.2921(25) 0.051(8) Uiso 1 d . .
N4 N 0.5050(4) 0.0941(4) 0.0040(16) 0.027(5) Uani 1 d . .
N3 N 0.5200(4) 0.0546(4) 0.0291(17) 0.031(5) Uani 1 d . .
C42 C 0.4965(5) 0.1134(5) -0.0228(20) 0.036(7) Uiso 1 d . .
H42 H 0.4763(5) 0.1062(5) -0.0264(20) 0.043 Uiso 1 calc R .
C41 C 0.5139(5) 0.1422(5) -0.0454(21) 0.041(7) Uiso 1 d . .
H41 H 0.5066(5) 0.1548(5) -0.0607(21) 0.050 Uiso 1 calc R .
C40 C 0.5423(5) 0.1511(5) -0.0441(21) 0.045(7) Uiso 1 d . .
H40 H 0.5551(5) 0.1709(5) -0.0613(21) 0.053 Uiso 1 calc R .
C39 C 0.5545(5) 0.1337(5) -0.0196(20) 0.034(7) Uiso 1 d . .
H39 H 0.5747(5) 0.1410(5) -0.0172(20) 0.041 Uiso 1 calc R .
C38 C 0.5343(6) 0.1051(5) 0.0005(23) 0.043(7) Uiso 1 d . .
C37 C 0.5413(5) 0.0824(5) 0.0259(21) 0.028(6) Uiso 1 d . .
C36 C 0.5702(6) 0.0884(6) 0.0328(23) 0.057(8) Uiso 1 d . .
H36 H 0.5851(6) 0.1080(6) 0.0259(23) 0.069 Uiso 1 calc R .
C35 C 0.5782(5) 0.0670(5) 0.0494(21) 0.028(6) Uiso 1 d . .
C34 C 0.5550(5) 0.0374(5) 0.0359(20) 0.030(6) Uiso 1 d . .
C33 C 0.5271(5) 0.0329(6) 0.0287(22) 0.047(8) Uiso 1 d . .
H33 H 0.5117(5) 0.0135(6) 0.0230(22) 0.057 Uiso 1 calc R .
C28 C 0.5852(5) 0.0202(5) 0.1398(22) 0.057(8) Uiso 1 d . .
H28A H 0.5886(5) 0.0041(5) 0.1581(22) 0.069 Uiso 1 calc R .
H28B H 0.5814(5) 0.0277(5) 0.2182(22) 0.069 Uiso 1 calc R .
C27 C 0.6094(5) 0.0445(5) 0.0560(22) 0.051(8) Uiso 1 d . .
H27 H 0.6289(5) 0.0466(5) 0.0651(22) 0.061 Uiso 1 calc R .
C26 C 0.6088(5) 0.0733(5) 0.0566(23) 0.046(7) Uiso 1 d . .
H26 H 0.6182(5) 0.0832(5) -0.0236(23) 0.055 Uiso 1 calc R .
C29 C 0.5624(6) 0.0132(6) 0.0380(25) 0.060(8) Uiso 1 d . .
H29 H 0.5460(6) -0.0071(6) 0.0336(25) 0.072 Uiso 1 calc R .
C30 C 0.5892(6) 0.0221(6) -0.0554(28) 0.077(10) Uiso 1 d . .
C31 C 0.5941(6) -0.0018(6) -0.0920(26) 0.097(11) Uiso 1 d . .
H31A H 0.6008(44) -0.0080(31) -0.0188(54) 0.146 Uiso 1 calc R .
H31B H 0.6089(33) 0.0049(15) -0.1580(142) 0.146 Uiso 1 calc R .
H31C H 0.5761(12) -0.0180(18) -0.1235(185) 0.146 Uiso 1 calc R .
C32 C 0.5871(6) 0.0364(6) -0.1895(26) 0.088(11) Uiso 1 d . .
H32A H 0.5780(38) 0.0481(34) -0.1753(41) 0.132 Uiso 1 calc R .
H32B H 0.5756(35) 0.0210(6) -0.2494(64) 0.132 Uiso 1 calc R .
H32C H 0.6066(6) 0.0486(33) -0.2233(94) 0.132 Uiso 1 calc R .
C25 C 0.6282(5) 0.0934(5) 0.1636(21) 0.053(8) Uiso 1 d . .
H25A H 0.6207(5) 0.1065(5) 0.1843(21) 0.064 Uiso 1 calc R .
H25B H 0.6477(5) 0.1056(5) 0.1272(21) 0.064 Uiso 1 calc R .
N5 N 0.4653(5) 0.0393(4) -0.1213(20) 0.045(7) Uani 1 d . .
C43 C 0.4784(7) 0.0341(6) -0.2247(27) 0.072(10) Uiso 1 d . .
H43 H 0.4966(7) 0.0353(6) -0.2143(27) 0.087 Uiso 1 calc R .
C44 C 0.4655(5) 0.0274(5) -0.3391(24) 0.050(8) Uiso 1 d . .
H44 H 0.4756(5) 0.0245(5) -0.4056(24) 0.060 Uiso 1 calc R .
C45 C 0.4399(6) 0.0246(5) -0.3662(24) 0.052(8) Uiso 1 d . .
C46 C 0.4245(5) 0.0287(5) -0.2649(20) 0.035(7) Uiso 1 d . .
H46 H 0.4059(5) 0.0265(5) -0.2766(20) 0.042 Uiso 1 calc R .
C47 C 0.4383(5) 0.0361(5) -0.1489(21) 0.029(6) Uiso 1 d . .
C53 C 0.4273(5) 0.0174(6) -0.4981(23) 0.074(10) Uiso 1 d . .
H53A H 0.4164(32) 0.0273(31) -0.5143(63) 0.111 Uiso 1 calc R .
H53B H 0.4145(30) -0.0035(7) -0.5056(55) 0.111 Uiso 1 calc R .
H53C H 0.4430(6) 0.0238(34) -0.5592(25) 0.111 Uiso 1 calc R .
N6 N 0.4407(4) 0.0485(4) 0.0749(19) 0.038(6) Uani 1 d . .
C52 C 0.4287(5) 0.0514(5) 0.1788(22) 0.037(7) Uiso 1 d . .
H52 H 0.4404(5) 0.0582(5) 0.2519(22) 0.045 Uiso 1 calc R .
C51 C 0.3995(5) 0.0450(5) 0.1890(23) 0.048(8) Uiso 1 d . .
H51 H 0.3923(5) 0.0480(5) 0.2657(23) 0.058 Uiso 1 calc R .
C50 C 0.3811(5) 0.0339(5) 0.0809(23) 0.042(7) Uiso 1 d . .
C49 C 0.3939(5) 0.0326(5) -0.0324(24) 0.049(8) Uiso 1 d . .
H49 H 0.3834(5) 0.0273(5) -0.1087(24) 0.059 Uiso 1 calc R .
C48 C 0.4234(5) 0.0396(5) -0.0285(22) 0.033(6) Uiso 1 d . .
C54 C 0.3507(5) 0.0258(5) 0.0856(23) 0.063(9) Uiso 1 d . .
H54A H 0.3463(9) 0.0350(27) 0.0158(88) 0.095 Uiso 1 calc R .
H54B H 0.3467(9) 0.0323(30) 0.1653(66) 0.095 Uiso 1 calc R .
H54C H 0.3387(5) 0.0048(6) 0.0788(148) 0.095 Uiso 1 calc R .
Ru' Ru 0.09473(5) 0.12689(4) 0.0418 0.0434(6) Uani 1 d . .
N1' N 0.0548(4) 0.0949(4) -0.0243(21) 0.058(7) Uani 1 d . .
N2' N 0.0973(4) 0.1425(4) -0.1479(18) 0.037(6) Uani 1 d . .
C1' C 0.0378(6) 0.0704(6) 0.0308(27) 0.063(9) Uiso 1 d . .
H1A H 0.0442(6) 0.0658(6) 0.1057(27) 0.075 Uiso 1 calc R .
C2' C 0.0108(6) 0.0510(6) -0.0153(24) 0.058(8) Uiso 1 d . .
H2A H -0.0018(6) 0.0346(6) 0.0331(24) 0.070 Uiso 1 calc R .
C3' C 0.0011(6) 0.0558(6) -0.1443(26) 0.072(9) Uiso 1 d . .
H3A H -0.0172(6) 0.0424(6) -0.1787(26) 0.087 Uiso 1 calc R .
C4' C 0.0208(6) 0.0811(6) -0.2092(26) 0.067(9) Uiso 1 d . .
H4A H 0.0171(6) 0.0847(6) -0.2923(26) 0.081 Uiso 1 calc R .
C5' C 0.0494(5) 0.1032(5) -0.1386(23) 0.034(7) Uiso 1 d . .
C6' C 0.0703(5) 0.1297(5) -0.1976(22) 0.036(7) Uiso 1 d . .
C7' C 0.0633(5) 0.1442(5) -0.2856(21) 0.042(7) Uiso 1 d . .
H7B H 0.0444(5) 0.1361(5) -0.3192(21) 0.051 Uiso 1 calc R .
C8' C 0.0861(5) 0.1720(5) -0.3236(21) 0.034(7) Uiso 1 d . .
C9' C 0.1145(6) 0.1824(6) -0.2900(24) 0.055(8) Uiso 1 d . .
C10' C 0.1197(5) 0.1674(5) -0.1957(24) 0.052(8) Uiso 1 d . .
H10B H 0.1387(5) 0.1745(5) -0.1647(24) 0.063 Uiso 1 calc R .
C11' C 0.0779(5) 0.1931(5) -0.3787(23) 0.049(8) Uiso 1 d . .
H11B H 0.0664(5) 0.1843(5) -0.4568(23) 0.059 Uiso 1 calc R .
C12' C 0.1051(6) 0.2205(6) -0.4147(26) 0.069(9) Uiso 1 d . .
H12B H 0.1022(6) 0.2354(6) -0.4582(26) 0.083 Uiso 1 calc R .
C13' C 0.1275(5) 0.2320(6) -0.2965(23) 0.060(9) Uiso 1 d . .
H13C H 0.1428(5) 0.2525(6) -0.3031(23) 0.072 Uiso 1 calc R .
H13D H 0.1179(5) 0.2278(6) -0.2133(23) 0.072 Uiso 1 calc R .
C14' C 0.1372(6) 0.2104(5) -0.3370(22) 0.049(8) Uiso 1 d . .
H14B H 0.1579(6) 0.2158(5) -0.3245(22) 0.058 Uiso 1 calc R .
C15' C 0.1264(6) 0.2130(6) -0.4784(27) 0.065(9) Uiso 1 d . .
C16' C 0.1163(6) 0.1879(6) -0.5686(26) 0.087(11) Uiso 1 d . .
H16D H 0.1319(15) 0.1837(27) -0.5828(140) 0.131 Uiso 1 calc R .
H16E H 0.1108(39) 0.1928(16) -0.6486(64) 0.131 Uiso 1 calc R .
H16I H 0.0996(26) 0.1708(12) -0.5328(81) 0.131 Uiso 1 calc R .
C17' C 0.1532(6) 0.2394(6) -0.5454(25) 0.093(11) Uiso 1 d . .
H17D H 0.1704(11) 0.2376(25) -0.5343(167) 0.140 Uiso 1 calc R .
H17E H 0.1566(28) 0.2575(6) -0.5080(134) 0.140 Uiso 1 calc R .
H17I H 0.1492(19) 0.2392(26) -0.6352(43) 0.140 Uiso 1 calc R .
C18' C 0.0578(5) 0.1973(5) -0.2801(22) 0.050(8) Uiso 1 d . .
H18C H 0.0390(5) 0.1791(5) -0.2800(22) 0.060 Uiso 1 calc R .
H18D H 0.0664(5) 0.1989(5) -0.1961(22) 0.060 Uiso 1 calc R .
C19' C 0.0557(6) 0.2400(6) -0.1975(26) 0.060(9) Uiso 1 d . .
C20' C 0.0471(5) 0.2601(6) -0.2176(25) 0.056(8) Uiso 1 d . .
H20B H 0.0503(5) 0.2736(6) -0.1532(25) 0.068 Uiso 1 calc R .
C21' C 0.0326(6) 0.2613(6) -0.3387(26) 0.069(9) Uiso 1 d . .
H21B H 0.0275(6) 0.2756(6) -0.3571(26) 0.082 Uiso 1 calc R .
C22' C 0.0282(6) 0.2403(6) -0.4138(27) 0.066(9) Uiso 1 d . .
H22B H 0.0183(6) 0.2391(6) -0.4893(27) 0.080 Uiso 1 calc R .
C23' C 0.0362(5) 0.2196(5) -0.3980(22) 0.045(7) Uiso 1 d . .
H23B H 0.0314(5) 0.2048(5) -0.4585(22) 0.054 Uiso 1 calc R .
C24' C 0.0513(6) 0.2213(6) -0.2899(26) 0.060(9) Uiso 1 d . .
N4' N 0.1334(4) 0.1639(4) 0.0912(19) 0.042(6) Uani 1 d . .
N3' N 0.0808(4) 0.1566(4) 0.0817(18) 0.042(6) Uiso 1 d . .
C42' C 0.1587(5) 0.1660(5) 0.1148(21) 0.042(7) Uiso 1 d . .
H42B H 0.1598(5) 0.1488(5) 0.1155(21) 0.051 Uiso 1 calc R .
C41' C 0.1839(6) 0.1921(6) 0.1388(25) 0.063(9) Uiso 1 d . .
H41B H 0.2013(6) 0.1929(6) 0.1624(25) 0.076 Uiso 1 calc R .
C40' C 0.1820(6) 0.2157(6) 0.1269(23) 0.062(9) Uiso 1 d . .
H40B H 0.1993(6) 0.2337(6) 0.1367(23) 0.074 Uiso 1 calc R .
C39' C 0.1574(5) 0.2167(5) 0.1017(20) 0.036(7) Uiso 1 d . .
H39B H 0.1573(5) 0.2343(5) 0.0949(20) 0.043 Uiso 1 calc R .
C38' C 0.1310(5) 0.1884(5) 0.0858(23) 0.042(7) Uiso 1 d . .
C37' C 0.1022(5) 0.1843(5) 0.0771(21) 0.024(6) Uiso 1 d . .
C36' C 0.0951(6) 0.2067(6) 0.0644(23) 0.059(9) Uiso 1 d . .
H36B H 0.1099(6) 0.2262(6) 0.0581(23) 0.071 Uiso 1 calc R .
C35' C 0.0660(5) 0.1994(5) 0.0612(21) 0.037(7) Uiso 1 d . .
C34' C 0.0451(5) 0.1728(5) 0.0760(20) 0.029(6) Uiso 1 d . .
C33' C 0.0527(5) 0.1507(5) 0.0826(22) 0.044(7) Uiso 1 d . .
H33B H 0.0377(5) 0.1312(5) 0.0880(22) 0.053 Uiso 1 calc R .
C26' C 0.0576(5) 0.2240(5) 0.0394(21) 0.035(7) Uiso 1 d . .
H26B H 0.0644(5) 0.2363(5) 0.1163(21) 0.043 Uiso 1 calc R .
C27' C 0.0259(5) 0.2095(5) 0.0427(21) 0.038(7) Uiso 1 d . .
H27B H 0.0185(5) 0.2232(5) 0.0302(21) 0.046 Uiso 1 calc R .
C28' C 0.0088(5) 0.1816(5) -0.0321(21) 0.047(7) Uiso 1 d . .
H28C H 0.0183(5) 0.1807(5) -0.1104(21) 0.056 Uiso 1 calc R .
H28D H -0.0117(5) 0.1758(5) -0.0464(21) 0.056 Uiso 1 calc R .
C29' C 0.0144(5) 0.1663(5) 0.0893(21) 0.041(7) Uiso 1 d . .
H29B H -0.0007(5) 0.1460(5) 0.1090(21) 0.049 Uiso 1 calc R .
C30' C 0.0138(6) 0.1909(6) 0.1667(26) 0.060(9) Uiso 1 d . .
C43' C 0.0802(5) 0.1147(6) 0.3197(24) 0.053(8) Uiso 1 d . .
H43B H 0.0752(5) 0.1294(6) 0.3195(24) 0.064 Uiso 1 calc R .
C32' C -0.0161(5) 0.1844(6) 0.2027(24) 0.071(10) Uiso 1 d . .
H32D H -0.0286(11) 0.1778(36) 0.1285(41) 0.107 Uiso 1 calc R .
H32E H -0.0153(7) 0.2018(11) 0.2361(152) 0.107 Uiso 1 calc R .
H32I H -0.0239(15) 0.1692(27) 0.2668(119) 0.107 Uiso 1 calc R .
C25' C 0.0742(5) 0.2451(5) -0.0749(22) 0.058(8) Uiso 1 d . .
H25C H 0.0817(5) 0.2652(5) -0.0466(22) 0.069 Uiso 1 calc R .
H25D H 0.0910(5) 0.2430(5) -0.0968(22) 0.069 Uiso 1 calc R .
N5' N 0.0903(5) 0.1086(4) 0.2156(20) 0.057(7) Uani 1 d . .
C31' C 0.0308(5) 0.1990(5) 0.2930(21) 0.066(9) Uiso 1 d . .
H31D H 0.0248(26) 0.2102(30) 0.3451(67) 0.098 Uiso 1 calc R .
H31E H 0.0516(6) 0.2106(30) 0.2758(23) 0.098 Uiso 1 calc R .
H31I H 0.0268(28) 0.1814(5) 0.3375(73) 0.098 Uiso 1 calc R .
C44' C 0.0770(5) 0.0978(5) 0.4339(22) 0.039(7) Uiso 1 d . .
H44B H 0.0704(5) 0.1022(5) 0.5087(22) 0.047 Uiso 1 calc R .
C45' C 0.0833(6) 0.0762(6) 0.4360(28) 0.069(9) Uiso 1 d . .
C46' C 0.0946(6) 0.0731(6) 0.3365(27) 0.067(10) Uiso 1 d . .
H46B H 0.1016(6) 0.0600(6) 0.3392(27) 0.081 Uiso 1 calc R .
C47' C 0.0975(5) 0.0876(5) 0.2235(25) 0.047(7) Uiso 1 d . .
C53' C 0.0790(6) 0.0598(6) 0.5619(26) 0.089(11) Uiso 1 d . .
H53D H 0.0945(24) 0.0721(17) 0.6204(68) 0.134 Uiso 1 calc R .
H53E H 0.0796(42) 0.0420(21) 0.5464(37) 0.134 Uiso 1 calc R .
H53I H 0.0603(19) 0.0550(37) 0.5984(93) 0.134 Uiso 1 calc R .
N6' N 0.1118(4) 0.1005(4) 0.0037(17) 0.037(6) Uani 1 d . .
C52' C 0.1224(5) 0.0972(5) -0.1050(23) 0.041(7) Uiso 1 d . .
H52B H 0.1252(5) 0.1104(5) -0.1702(23) 0.050 Uiso 1 calc R .
C51' C 0.1296(5) 0.0768(5) -0.1307(22) 0.039(7) Uiso 1 d . .
H51B H 0.1370(5) 0.0758(5) -0.2107(22) 0.046 Uiso 1 calc R .
C50' C 0.1260(5) 0.0576(5) -0.0383(23) 0.042(7) Uiso 1 d . .
C49' C 0.1150(5) 0.0602(5) 0.0787(22) 0.043(7) Uiso 1 d . .
H49B H 0.1123(5) 0.0471(5) 0.1446(22) 0.051 Uiso 1 calc R .
C48' C 0.1079(5) 0.0820(5) 0.0983(22) 0.033(6) Uiso 1 d . .
C54' C 0.1345(5) 0.0335(5) -0.0641(22) 0.065(9) Uiso 1 d . .
H54D H 0.1221(24) 0.0163(14) -0.0140(119) 0.098 Uiso 1 calc R .
H54E H 0.1547(11) 0.0408(13) -0.0408(144) 0.098 Uiso 1 calc R .
H54I H 0.1319(34) 0.0284(26) -0.1534(36) 0.098 Uiso 1 calc R .
P1 P 0.0010(2) 0.1097(2) 0.4215(8) 0.057(2) Uani 1 d . .
F11 F -0.0306(4) 0.0873(3) 0.4549(15) 0.096(6) Uani 1 d . .
F12 F 0.0127(5) 0.0910(4) 0.4908(15) 0.124(8) Uani 1 d . .
F13 F 0.0330(4) 0.1332(4) 0.3906(20) 0.123(7) Uani 1 d . .
F14 F -0.0116(4) 0.1281(4) 0.3627(19) 0.128(8) Uani 1 d . .
F15 F 0.0037(3) 0.1270(4) 0.5443(17) 0.102(6) Uani 1 d . .
F16 F 0.0001(4) 0.0954(4) 0.2952(16) 0.115(8) Uani 1 d . .
P2 P 0.1653(2) 0.1448(2) -0.4312(8) 0.064(2) Uani 1 d . .
F21 F 0.1969(3) 0.1529(4) -0.4737(16) 0.104(6) Uani 1 d . .
F22 F 0.1565(4) 0.1424(4) -0.5748(15) 0.114(7) Uani 1 d . .
F23 F 0.1748(4) 0.1445(5) -0.2895(15) 0.125(8) Uani 1 d . .
F24 F 0.1756(5) 0.1781(4) -0.4204(20) 0.135(8) Uani 1 d . .
F25 F 0.1339(4) 0.1360(4) -0.3872(14) 0.095(6) Uani 1 d . .
F26 F 0.1549(3) 0.1101(4) -0.4325(15) 0.090(6) Uani 1 d . .
P3 P 0.1689(3) 0.3048(3) 0.0147(15) 0.106(4) Uani 1 d . .
F31 F 0.1600(9) 0.2800(9) -0.0714(36) 0.247(20) Uani 1 d . .
F32 F 0.1943(5) 0.3019(5) 0.0596(31) 0.199(14) Uani 1 d . .
F33 F 0.1889(8) 0.3251(10) -0.0653(39) 0.375(34) Uani 1 d . .
F34 F 0.1450(7) 0.3077(5) -0.0438(29) 0.233(17) Uani 1 d . .
F35 F 0.1736(9) 0.3242(9) 0.1120(35) 0.267(20) Uani 1 d . .
F36 F 0.1484(8) 0.2797(8) 0.0832(44) 0.277(21) Uani 1 d . .
P4 P 0.0230(2) 0.2811(2) 0.2244(10) 0.077(3) Uani 1 d . .
F41 F -0.0010(5) 0.2583(4) 0.1407(21) 0.154(10) Uani 1 d . .
F42 F 0.0035(5) 0.2933(5) 0.2572(28) 0.181(12) Uani 1 d . .
F43 F 0.0104(8) 0.2597(5) 0.3161(27) 0.236(17) Uani 1 d . .
F44 F 0.0339(6) 0.3035(7) 0.1281(23) 0.260(19) Uani 1 d . .
F45 F 0.0418(5) 0.2674(6) 0.1938(43) 0.280(21) Uani 1 d . .
F46 F 0.0443(5) 0.3034(5) 0.3207(30) 0.244(18) Uani 1 d . .
OW1 O 0.0000 0.0000 0.3179(65) 0.096(25) Uiso 0.50 d SP .

loop_
_atom_type_symbol
_atom_type_description
_atom_type_scat_dispersion_real
_atom_type_scat_dispersion_imag
_atom_type_scat_source
C C 0.0033 0.0016 'International Tables Vol C Tables 4.2.6.8 and 6.1.1.4'
H H 0.0000 0.0000 'International Tables Vol C Tables 4.2.6.8 and 6.1.1.4'
N N 0.0061 0.0033 'International Tables Vol C Tables 4.2.6.8 and 6.1.1.4'
O O 0.0106 0.0060 'International Tables Vol C Tables 4.2.6.8 and 6.1.1.4'
F F 0.0171 0.0103 'International Tables Vol C Tables 4.2.6.8 and 6.1.1.4'
P P 0.1023 0.0942 'International Tables Vol C Tables 4.2.6.8 and 6.1.1.4'
Ru Ru -1.4200 0.8360 'International Tables Vol C Tables 4.2.6.8 and 6.1.1.4'

loop_
_geom_angle_atom_site_label_1
_geom_angle_atom_site_label_2
_geom_angle_atom_site_label_3
_geom_angle
_geom_angle_site_symmetry_1
_geom_angle_site_symmetry_3
_geom_angle_publ_flag
N1 Ru N5 98.5(8) . . ?
N1 Ru N6 88.4(7) . . ?
N5 Ru N6 80.8(8) . . ?
N1 Ru N2 77.5(7) . . ?
N5 Ru N2 175.9(7) . . ?
N6 Ru N2 99.8(7) . . ?
N1 Ru N3 93.5(7) . . ?
N5 Ru N3 96.7(7) . . ?
N6 Ru N3 177.1(8) . . ?
N2 Ru N3 82.8(7) . . ?
N1 Ru N4 167.8(8) . . ?
N5 Ru N4 91.6(7) . . ?
N6 Ru N4 100.0(7) . . ?
N2 Ru N4 92.3(7) . . ?
N3 Ru N4 78.5(7) . . ?
C5 N1 C1 115.1(23) . . ?
C5 N1 Ru 117.8(17) . . ?
C1 N1 Ru 127.0(17) . . ?
C6 N2 C10 116.8(20) . . ?
C6 N2 Ru 112.4(15) . . ?
C10 N2 Ru 127.3(15) . . ?
C2 C1 N1 122.2(26) . . ?
C1 C2 C3 123.1(29) . . ?
C4 C3 C2 118.1(26) . . ?
C3 C4 C5 116.6(24) . . ?
N1 C5 C6 110.6(22) . . ?
N1 C5 C4 124.5(24) . . ?
C6 C5 C4 124.4(23) . . ?
N2 C6 C7 121.3(22) . . ?
N2 C6 C5 115.9(22) . . ?
C7 C6 C5 121.3(23) . . ?
C8 C7 C6 119.5(24) . . ?
C9 C8 C7 119.8(23) . . ?
C9 C8 C11 114.1(20) . . ?
C7 C8 C11 125.9(22) . . ?
C8 C9 C10 115.4(21) . . ?
C8 C9 C14 121.4(22) . . ?
C10 C9 C14 123.1(22) . . ?
N2 C10 C9 123.7(20) . . ?
C12 C11 C8 110.0(20) . . ?
C12 C11 C18 111.5(20) . . ?
C8 C11 C18 96.3(18) . . ?
C11 C12 C13 112.6(21) . . ?
C11 C12 C15 109.5(21) . . ?
C13 C12 C15 86.6(18) . . ?
C12 C13 C14 89.4(19) . . ?
C9 C14 C13 102.7(20) . . ?
C9 C14 C15 108.3(20) . . ?
C13 C14 C15 84.9(18) . . ?
C17 C15 C12 118.5(22) . . ?
C17 C15 C14 118.7(22) . . ?
C12 C15 C14 86.5(19) . . ?
C17 C15 C16 109.3(22) . . ?
C12 C15 C16 111.6(21) . . ?
C14 C15 C16 110.5(20) . . ?
C19 C18 C11 117.8(21) . . ?
C20 C19 C24 115.6(25) . . ?
C20 C19 C18 121.0(25) . . ?
C24 C19 C18 123.3(24) . . ?
C21 C20 C19 118.0(27) . . ?
C22 C21 C20 128.4(31) . . ?
C21 C22 C23 119.7(32) . . ?
C22 C23 C24 115.0(28) . . ?
C19 C24 C23 122.9(25) . . ?
C19 C24 C25 120.9(23) . . ?
C23 C24 C25 116.1(23) . . ?
C42 N4 C38 114.4(20) . . ?
C42 N4 Ru 128.9(16) . . ?
C38 N4 Ru 116.7(16) . . ?
C37 N3 C33 119.2(21) . . ?
C37 N3 Ru 111.4(16) . . ?
C33 N3 Ru 128.9(16) . . ?
N4 C42 C41 126.8(23) . . ?
C40 C41 C42 114.4(24) . . ?
C41 C40 C39 125.8(25) . . ?
C38 C39 C40 113.2(23) . . ?
N4 C38 C39 125.3(23) . . ?
N4 C38 C37 110.3(22) . . ?
C39 C38 C37 124.3(24) . . ?
N3 C37 C36 118.4(22) . . ?
N3 C37 C38 119.7(23) . . ?
C36 C37 C38 121.5(23) . . ?
C37 C36 C35 123.9(24) . . ?
C36 C35 C34 115.5(21) . . ?
C36 C35 C26 124.3(22) . . ?
C34 C35 C26 119.3(20) . . ?
C33 C34 C35 116.9(21) . . ?
C33 C34 C29 124.2(23) . . ?
C35 C34 C29 118.8(21) . . ?
C34 C33 N3 125.0(23) . . ?
C29 C28 C27 91.6(19) . . ?
C26 C27 C28 113.5(21) . . ?
C26 C27 C30 113.2(21) . . ?
C28 C27 C30 80.7(17) . . ?
C35 C26 C27 109.7(20) . . ?
C35 C26 C25 117.9(20) . . ?
C27 C26 C25 110.7(20) . . ?
C34 C29 C28 108.1(21) . . ?
C34 C29 C30 107.9(22) . . ?
C28 C29 C30 83.3(19) . . ?
C31 C30 C29 115.2(25) . . ?
C31 C30 C27 118.8(25) . . ?
C29 C30 C27 86.2(20) . . ?
C31 C30 C32 104.8(25) . . ?
C29 C30 C32 114.6(23) . . ?
C27 C30 C32 117.2(22) . . ?
C26 C25 C24 122.5(20) . . ?
C47 N5 C43 113.5(23) . . ?
C47 N5 Ru 116.8(15) . . ?
C43 N5 Ru 129.7(19) . . ?
C44 C43 N5 121.2(29) . . ?
C45 C44 C43 125.6(28) . . ?
C44 C45 C46 117.0(25) . . ?
C44 C45 C53 121.8(25) . . ?
C46 C45 C53 121.2(24) . . ?
C47 C46 C45 116.6(22) . . ?
C46 C47 N5 126.1(22) . . ?
C46 C47 C48 122.0(21) . . ?
N5 C47 C48 111.7(20) . . ?
C52 N6 C48 115.4(21) . . ?
C52 N6 Ru 127.7(17) . . ?
C48 N6 Ru 116.5(16) . . ?
N6 C52 C51 124.9(24) . . ?
C50 C51 C52 118.8(24) . . ?
C49 C50 C51 117.1(24) . . ?
C49 C50 C54 121.0(24) . . ?
C51 C50 C54 121.8(23) . . ?
C50 C49 C48 117.7(24) . . ?
N6 C48 C49 125.8(23) . . ?
N6 C48 C47 113.8(20) . . ?
C49 C48 C47 120.4(22) . . ?
N5' Ru' N4' 92.8(8) . . ?
N5' Ru' N6' 80.5(8) . . ?
N4' Ru' N6' 97.5(7) . . ?
N5' Ru' N1' 95.0(9) . . ?
N4' Ru' N1' 170.2(8) . . ?
N6' Ru' N1' 89.7(8) . . ?
N5' Ru' N3' 100.3(8) . . ?
N4' Ru' N3' 78.0(7) . . ?
N6' Ru' N3' 175.4(8) . . ?
N1' Ru' N3' 94.8(8) . . ?
N5' Ru' N2' 175.0(8) . . ?
N4' Ru' N2' 91.6(8) . . ?
N6' Ru' N2' 96.6(7) . . ?
N1' Ru' N2' 80.9(8) . . ?
N3' Ru' N2' 82.9(7) . . ?
C1' N1' C5' 124.7(25) . . ?
C1' N1' Ru' 126.0(20) . . ?
C5' N1' Ru' 109.2(16) . . ?
C6' N2' C10' 122.5(22) . . ?
C6' N2' Ru' 108.9(16) . . ?
C10' N2' Ru' 125.2(17) . . ?
N1' C1' C2' 122.6(28) . . ?
C1' C2' C3' 120.5(26) . . ?
C4' C3' C2' 116.3(26) . . ?
C3' C4' C5' 117.7(25) . . ?
N1' C5' C6' 121.3(22) . . ?
N1' C5' C4' 117.5(22) . . ?
C6' C5' C4' 121.0(22) . . ?
N2' C6' C7' 120.0(23) . . ?
N2' C6' C5' 115.6(22) . . ?
C7' C6' C5' 123.7(23) . . ?
C6' C7' C8' 116.5(23) . . ?
C9' C8' C7' 122.8(24) . . ?
C9' C8' C11' 117.9(23) . . ?
C7' C8' C11' 118.1(21) . . ?
C8' C9' C10' 116.6(25) . . ?
C8' C9' C14' 120.6(26) . . ?
C10' C9' C14' 122.0(26) . . ?
N2' C10' C9' 119.8(24) . . ?
C8' C11' C12' 109.0(21) . . ?
C8' C11' C18' 108.4(19) . . ?
C12' C11' C18' 114.7(21) . . ?
C15' C12' C11' 109.7(23) . . ?
C15' C12' C13' 86.5(20) . . ?
C11' C12' C13' 109.9(23) . . ?
C14' C13' C12' 87.7(19) . . ?
C9' C14' C13' 104.5(22) . . ?
C9' C14' C15' 104.6(22) . . ?
C13' C14' C15' 85.8(19) . . ?
C12' C15' C16' 121.8(25) . . ?
C12' C15' C17' 115.0(24) . . ?
C16' C15' C17' 105.4(23) . . ?
C12' C15' C14' 87.6(20) . . ?
C16' C15' C14' 119.3(23) . . ?
C17' C15' C14' 106.6(21) . . ?
C24' C18' C11' 122.6(21) . . ?
C24' C19' C20' 117.9(28) . . ?
C24' C19' C25' 126.5(27) . . ?
C20' C19' C25' 114.9(25) . . ?
C19' C20' C21' 122.7(27) . . ?
C22' C21' C20' 111.1(27) . . ?
C21' C22' C23' 128.6(29) . . ?
C22' C23' C24' 116.9(26) . . ?
C19' C24' C23' 122.4(28) . . ?
C19' C24' C18' 124.4(27) . . ?
C23' C24' C18' 112.5(26) . . ?
C42' N4' C38' 120.2(22) . . ?
C42' N4' Ru' 127.8(17) . . ?
C38' N4' Ru' 111.8(16) . . ?
C37' N3' C33' 118.6(21) . . ?
C37' N3' Ru' 113.5(16) . . ?
C33' N3' Ru' 126.2(17) . . ?
N4' C42' C41' 123.6(25) . . ?
C40' C41' C42' 116.3(28) . . ?
C41' C40' C39' 126.0(29) . . ?
C40' C39' C38' 115.4(23) . . ?
N4' C38' C37' 117.2(22) . . ?
N4' C38' C39' 118.3(22) . . ?
C37' C38' C39' 124.2(23) . . ?
N3' C37' C36' 119.5(22) . . ?
N3' C37' C38' 114.5(21) . . ?
C36' C37' C38' 126.0(23) . . ?
C35' C36' C37' 119.4(24) . . ?
C34' C35' C36' 121.7(24) . . ?
C34' C35' C26' 118.2(21) . . ?
C36' C35' C26' 120.1(22) . . ?
C35' C34' C33' 117.6(22) . . ?
C35' C34' C29' 120.2(22) . . ?
C33' C34' C29' 122.2(21) . . ?
N3' C33' C34' 122.9(22) . . ?
C27' C26' C25' 118.6(19) . . ?
C27' C26' C35' 106.5(18) . . ?
C25' C26' C35' 113.9(18) . . ?
C26' C27' C28' 118.2(21) . . ?
C26' C27' C30' 110.6(20) . . ?
C28' C27' C30' 88.1(18) . . ?
C27' C28' C29' 84.6(17) . . ?
C34' C29' C30' 109.4(20) . . ?
C34' C29' C28' 105.1(19) . . ?
C30' C29' C28' 84.9(17) . . ?
C32' C30' C31' 104.5(23) . . ?
C32' C30' C29' 113.7(23) . . ?
C31' C30' C29' 115.7(22) . . ?
C32' C30' C27' 114.2(23) . . ?
C31' C30' C27' 123.2(22) . . ?
C29' C30' C27' 85.1(19) . . ?
N5' C43' C44' 117.8(24) . . ?
C19' C25' C26' 115.5(20) . . ?
C43' N5' C47' 117.8(23) . . ?
C43' N5' Ru' 126.1(18) . . ?
C47' N5' Ru' 116.0(18) . . ?
C45' C44' C43' 122.4(26) . . ?
C46' C45' C44' 115.6(31) . . ?
C46' C45' C53' 126.4(30) . . ?
C44' C45' C53' 117.7(27) . . ?
C45' C46' C47' 125.2(31) . . ?
N5' C47' C46' 120.8(26) . . ?
N5' C47' C48' 112.8(23) . . ?
C46' C47' C48' 126.4(25) . . ?
C52' N6' C48' 117.6(20) . . ?
C52' N6' Ru' 128.5(16) . . ?
C48' N6' Ru' 113.3(15) . . ?
N6' C52' C51' 126.3(24) . . ?
C52' C51' C50' 118.1(24) . . ?
C51' C50' C49' 118.1(23) . . ?
C51' C50' C54' 119.7(22) . . ?
C49' C50' C54' 122.2(22) . . ?
C48' C49' C50' 120.6(23) . . ?
N6' C48' C49' 119.3(21) . . ?
N6' C48' C47' 116.3(21) . . ?
C49' C48' C47' 124.3(23) . . ?
F11 P1 F16 93.7(10) . . ?
F11 P1 F14 86.2(10) . . ?
F16 P1 F14 92.8(11) . . ?
F11 P1 F15 90.5(9) . . ?
F16 P1 F15 174.9(12) . . ?
F14 P1 F15 84.6(11) . . ?
F11 P1 F13 178.3(11) . . ?
F16 P1 F13 87.9(11) . . ?
F14 P1 F13 93.2(11) . . ?
F15 P1 F13 87.9(10) . . ?
F11 P1 F12 91.5(11) . . ?
F16 P1 F12 90.8(10) . . ?
F14 P1 F12 175.9(12) . . ?
F15 P1 F12 92.0(10) . . ?
F13 P1 F12 89.0(11) . . ?
F25 P2 F21 178.4(12) . . ?
F25 P2 F24 91.9(11) . . ?
F21 P2 F24 89.4(11) . . ?
F25 P2 F22 91.9(9) . . ?
F21 P2 F22 88.9(10) . . ?
F24 P2 F22 94.7(11) . . ?
F25 P2 F23 90.8(10) . . ?
F21 P2 F23 88.3(10) . . ?
F24 P2 F23 90.5(12) . . ?
F22 P2 F23 174.0(13) . . ?
F25 P2 F26 87.6(10) . . ?
F21 P2 F26 91.0(10) . . ?
F24 P2 F26 176.3(12) . . ?
F22 P2 F26 89.0(10) . . ?
F23 P2 F26 85.8(11) . . ?
F33 P3 F35 95.4(24) . . ?
F33 P3 F36 169.1(34) . . ?
F35 P3 F36 95.0(29) . . ?
F33 P3 F34 91.7(22) . . ?
F35 P3 F34 94.4(19) . . ?
F36 P3 F34 90.7(20) . . ?
F33 P3 F31 95.7(31) . . ?
F35 P3 F31 168.9(32) . . ?
F36 P3 F31 73.9(19) . . ?
F34 P3 F31 85.7(16) . . ?
F33 P3 F32 83.9(22) . . ?
F35 P3 F32 90.3(17) . . ?
F36 P3 F32 92.9(19) . . ?
F34 P3 F32 173.8(24) . . ?
F31 P3 F32 90.4(18) . . ?
P3 F31 F36 51.9(14) . . ?
P3 F36 F31 54.2(19) . . ?
F43 P4 F44 175.3(22) . . ?
F43 P4 F42 92.3(19) . . ?
F44 P4 F42 83.5(17) . . ?
F43 P4 F41 83.4(15) . . ?
F44 P4 F41 94.4(15) . . ?
F42 P4 F41 89.8(13) . . ?
F43 P4 F45 85.4(18) . . ?
F44 P4 F45 98.8(21) . . ?
F42 P4 F45 177.5(19) . . ?
F41 P4 F45 89.1(14) . . ?
F43 P4 F46 92.1(17) . . ?
F44 P4 F46 89.7(16) . . ?
F42 P4 F46 85.1(13) . . ?
F41 P4 F46 173.0(18) . . ?
F45 P4 F46 95.9(16) . . ?

loop_
_geom_bond_atom_site_label_1
_geom_bond_atom_site_label_2
_geom_bond_distance
_geom_bond_site_symmetry_2
_geom_bond_publ_flag
Ru N1 2.00(2) . ?
Ru N5 2.01(2) . ?
Ru N6 2.03(2) . ?
Ru N2 2.02(2) . ?
Ru N3 2.05(2) . ?
Ru N4 2.05(2) . ?
N1 C5 1.32(3) . ?
N1 C1 1.40(3) . ?
N2 C6 1.33(2) . ?
N2 C10 1.41(2) . ?
C1 C2 1.30(3) . ?
C2 C3 1.38(3) . ?
C3 C4 1.36(3) . ?
C4 C5 1.44(3) . ?
C5 C6 1.46(3) . ?
C6 C7 1.43(3) . ?
C7 C8 1.42(3) . ?
C8 C9 1.40(3) . ?
C8 C11 1.58(3) . ?
C9 C10 1.43(3) . ?
C9 C14 1.48(3) . ?
C11 C12 1.50(3) . ?
C11 C18 1.65(3) . ?
C12 C13 1.52(3) . ?
C12 C15 1.56(3) . ?
C13 C14 1.54(3) . ?
C14 C15 1.59(3) . ?
C15 C17 1.56(3) . ?
C15 C16 1.56(3) . ?
C18 C19 1.52(3) . ?
C19 C20 1.38(3) . ?
C19 C24 1.41(3) . ?
C20 C21 1.31(3) . ?
C21 C22 1.31(3) . ?
C22 C23 1.35(3) . ?
C23 C24 1.45(3) . ?
C24 C25 1.56(3) . ?
N4 C42 1.34(2) . ?
N4 C38 1.36(3) . ?
N3 C37 1.33(3) . ?
N3 C33 1.38(3) . ?
C42 C41 1.35(3) . ?
C41 C40 1.33(3) . ?
C40 C39 1.39(3) . ?
C39 C38 1.37(3) . ?
C38 C37 1.45(3) . ?
C37 C36 1.40(3) . ?
C36 C35 1.41(3) . ?
C35 C34 1.44(3) . ?
C35 C26 1.49(3) . ?
C34 C33 1.38(3) . ?
C34 C29 1.52(3) . ?
C28 C29 1.52(3) . ?
C28 C27 1.56(3) . ?
C27 C26 1.54(3) . ?
C27 C30 1.63(3) . ?
C26 C25 1.54(3) . ?
C29 C30 1.59(3) . ?
C30 C31 1.47(3) . ?
C30 C32 1.63(3) . ?
N5 C47 1.39(3) . ?
N5 C43 1.39(3) . ?
C43 C44 1.34(3) . ?
C44 C45 1.32(3) . ?
C45 C46 1.42(3) . ?
C45 C53 1.50(3) . ?
C46 C47 1.38(3) . ?
C47 C48 1.56(3) . ?
N6 C52 1.31(3) . ?
N6 C48 1.35(3) . ?
C52 C51 1.41(3) . ?
C51 C50 1.42(3) . ?
C50 C49 1.39(3) . ?
C50 C54 1.44(3) . ?
C49 C48 1.41(3) . ?
Ru' N5' 2.03(2) . ?
Ru' N4' 2.07(2) . ?
Ru' N6' 2.05(2) . ?
Ru' N1' 2.06(2) . ?
Ru' N3' 2.09(2) . ?
Ru' N2' 2.14(2) . ?
N1' C1' 1.29(3) . ?
N1' C5' 1.36(3) . ?
N2' C6' 1.34(3) . ?
N2' C10' 1.36(3) . ?
C1' C2' 1.37(3) . ?
C2' C3' 1.52(3) . ?
C3' C4' 1.40(3) . ?
C4' C5' 1.56(3) . ?
C5' C6' 1.43(3) . ?
C6' C7' 1.37(3) . ?
C7' C8' 1.42(3) . ?
C8' C9' 1.37(3) . ?
C8' C11' 1.50(3) . ?
C9' C10' 1.38(3) . ?
C9' C14' 1.45(3) . ?
C11' C12' 1.49(3) . ?
C11' C18' 1.59(3) . ?
C12' C15' 1.53(3) . ?
C12' C13' 1.62(3) . ?
C13' C14' 1.54(3) . ?
C14' C15' 1.63(3) . ?
C15' C16' 1.50(3) . ?
C15' C17' 1.58(3) . ?
C18' C24' 1.47(3) . ?
C19' C24' 1.33(3) . ?
C19' C20' 1.37(3) . ?
C19' C25' 1.56(3) . ?
C20' C21' 1.51(3) . ?
C21' C22' 1.29(3) . ?
C22' C23' 1.37(3) . ?
C23' C24' 1.37(3) . ?
N4' C42' 1.31(3) . ?
N4' C38' 1.37(3) . ?
N3' C37' 1.34(2) . ?
N3' C33' 1.36(3) . ?
C42' C41' 1.38(3) . ?
C41' C40' 1.31(3) . ?
C40' C39' 1.36(3) . ?
C39' C38' 1.46(3) . ?
C38' C37' 1.44(3) . ?
C37' C36' 1.41(3) . ?
C36' C35' 1.39(3) . ?
C35' C34' 1.29(3) . ?
C35' C26' 1.59(3) . ?
C34' C33' 1.42(3) . ?
C34' C29' 1.49(3) . ?
C26' C27' 1.46(3) . ?
C26' C25' 1.58(3) . ?
C27' C28' 1.51(3) . ?
C27' C30' 1.57(3) . ?
C28' C29' 1.62(3) . ?
C29' C30' 1.55(3) . ?
C30' C32' 1.49(3) . ?
C30' C31' 1.54(3) . ?
C43' N5' 1.33(3) . ?
C43' C44' 1.46(3) . ?
N5' C47' 1.35(3) . ?
C44' C45' 1.34(3) . ?
C45' C46' 1.26(3) . ?
C45' C53' 1.54(3) . ?
C46' C47' 1.38(3) . ?
C47' C48' 1.52(3) . ?
N6' C52' 1.33(2) . ?
N6' C48' 1.34(2) . ?
C52' C51' 1.34(3) . ?
C51' C50' 1.35(3) . ?
C50' C49' 1.40(3) . ?
C50' C54' 1.58(3) . ?
C49' C48' 1.40(3) . ?
P1 F11 1.53(2) . ?
P1 F16 1.52(2) . ?
P1 F14 1.56(2) . ?
P1 F15 1.55(2) . ?
P1 F13 1.56(2) . ?
P1 F12 1.59(2) . ?
P2 F25 1.56(2) . ?
P2 F21 1.57(2) . ?
P2 F24 1.57(2) . ?
P2 F22 1.57(2) . ?
P2 F23 1.58(2) . ?
P2 F26 1.63(2) . ?
P3 F33 1.36(3) . ?
P3 F35 1.38(3) . ?
P3 F36 1.43(3) . ?
P3 F34 1.49(3) . ?
P3 F31 1.47(3) . ?
P3 F32 1.50(2) . ?
F31 F36 1.74(4) . ?
P4 F43 1.38(3) . ?
P4 F44 1.44(2) . ?
P4 F42 1.51(2) . ?
P4 F41 1.52(2) . ?
P4 F45 1.53(2) . ?
P4 F46 1.54(2) . ?

loop_
_geom_torsion_atom_site_label_1
_geom_torsion_atom_site_label_2
_geom_torsion_atom_site_label_3
_geom_torsion_atom_site_label_4
_geom_torsion
_geom_torsion_site_symmetry_1
_geom_torsion_site_symmetry_2
_geom_torsion_site_symmetry_3
_geom_torsion_site_symmetry_4
_geom_torsion_publ_flag
N5 Ru N1 C5 162.2(18) . . . . ?
N6 Ru N1 C5 -117.4(18) . . . . ?
N2 Ru N1 C5 -16.9(17) . . . . ?
N3 Ru N1 C5 64.9(18) . . . . ?
N4 Ru N1 C5 16.5(44) . . . . ?
N5 Ru N1 C1 -14.3(20) . . . . ?
N6 Ru N1 C1 66.2(20) . . . . ?
N2 Ru N1 C1 166.6(20) . . . . ?
N3 Ru N1 C1 -111.6(20) . . . . ?
N4 Ru N1 C1 -160.0(29) . . . . ?
N1 Ru N2 C6 21.5(16) . . . . ?
N5 Ru N2 C6 9.6(116) . . . . ?
N6 Ru N2 C6 107.6(16) . . . . ?
N3 Ru N2 C6 -73.7(16) . . . . ?
N4 Ru N2 C6 -151.9(16) . . . . ?
N1 Ru N2 C10 179.7(18) . . . . ?
N5 Ru N2 C10 167.9(99) . . . . ?
N6 Ru N2 C10 -94.1(17) . . . . ?
N3 Ru N2 C10 84.5(18) . . . . ?
N4 Ru N2 C10 6.4(18) . . . . ?
C5 N1 C1 C2 0.8(36) . . . . ?
Ru N1 C1 C2 177.3(19) . . . . ?
N1 C1 C2 C3 3.7(44) . . . . ?
C1 C2 C3 C4 -6.9(43) . . . . ?
C2 C3 C4 C5 5.4(37) . . . . ?
C1 N1 C5 C6 -174.0(20) . . . . ?
Ru N1 C5 C6 9.2(26) . . . . ?
C1 N1 C5 C4 -1.9(35) . . . . ?
Ru N1 C5 C4 -178.8(18) . . . . ?
C3 C4 C5 N1 -1.2(38) . . . . ?
C3 C4 C5 C6 169.7(23) . . . . ?
C10 N2 C6 C7 -17.8(33) . . . . ?
Ru N2 C6 C7 142.9(19) . . . . ?
C10 N2 C6 C5 175.6(18) . . . . ?
Ru N2 C6 C5 -23.7(26) . . . . ?
N1 C5 C6 N2 10.0(31) . . . . ?
C4 C5 C6 N2 -162.0(22) . . . . ?
N1 C5 C6 C7 -156.6(22) . . . . ?
C4 C5 C6 C7 31.4(37) . . . . ?
N2 C6 C7 C8 3.9(37) . . . . ?
C5 C6 C7 C8 169.7(22) . . . . ?
C6 C7 C8 C9 10.3(36) . . . . ?
C6 C7 C8 C11 -164.5(22) . . . . ?
C7 C8 C9 C10 -8.9(33) . . . . ?
C11 C8 C9 C10 166.4(19) . . . . ?
C7 C8 C9 C14 172.7(22) . . . . ?
C11 C8 C9 C14 -12.0(33) . . . . ?
C6 N2 C10 C9 19.4(32) . . . . ?
Ru N2 C10 C9 -138.0(18) . . . . ?
C8 C9 C10 N2 -5.8(32) . . . . ?
C14 C9 C10 N2 172.5(21) . . . . ?
C9 C8 C11 C12 5.2(29) . . . . ?
C7 C8 C11 C12 -179.8(23) . . . . ?
C9 C8 C11 C18 -110.5(22) . . . . ?
C7 C8 C11 C18 64.5(29) . . . . ?
C8 C11 C12 C13 -45.3(27) . . . . ?
C18 C11 C12 C13 60.4(27) . . . . ?
C8 C11 C12 C15 49.3(27) . . . . ?
C18 C11 C12 C15 154.9(20) . . . . ?
C11 C12 C13 C14 82.7(22) . . . . ?
C15 C12 C13 C14 -27.0(18) . . . . ?
C8 C9 C14 C13 54.7(29) . . . . ?
C10 C9 C14 C13 -123.5(23) . . . . ?
C8 C9 C14 C15 -34.0(32) . . . . ?
C10 C9 C14 C15 147.7(21) . . . . ?
C12 C13 C14 C9 -81.1(20) . . . . ?
C12 C13 C14 C15 26.5(18) . . . . ?
C11 C12 C15 C17 34.4(32) . . . . ?
C13 C12 C15 C17 147.2(23) . . . . ?
C11 C12 C15 C14 -86.6(21) . . . . ?
C13 C12 C15 C14 26.2(18) . . . . ?
C11 C12 C15 C16 162.8(20) . . . . ?
C13 C12 C15 C16 -84.5(23) . . . . ?
C9 C14 C15 C17 -45.0(30) . . . . ?
C13 C14 C15 C17 -146.7(23) . . . . ?
C9 C14 C15 C12 75.8(22) . . . . ?
C13 C14 C15 C12 -25.9(18) . . . . ?
C9 C14 C15 C16 -172.5(20) . . . . ?
C13 C14 C15 C16 85.8(22) . . . . ?
C12 C11 C18 C19 66.0(29) . . . . ?
C8 C11 C18 C19 -179.6(21) . . . . ?
C11 C18 C19 C20 43.3(36) . . . . ?
C11 C18 C19 C24 -139.7(25) . . . . ?
C24 C19 C20 C21 -6.2(39) . . . . ?
C18 C19 C20 C21 171.0(24) . . . . ?
C19 C20 C21 C22 3.7(49) . . . . ?
C20 C21 C22 C23 1.6(53) . . . . ?
C21 C22 C23 C24 -3.6(43) . . . . ?
C20 C19 C24 C23 4.2(39) . . . . ?
C18 C19 C24 C23 -172.9(23) . . . . ?
C20 C19 C24 C25 -173.0(22) . . . . ?
C18 C19 C24 C25 9.9(39) . . . . ?
C22 C23 C24 C19 0.7(40) . . . . ?
C22 C23 C24 C25 178.1(23) . . . . ?
N1 Ru N4 C42 -138.9(32) . . . . ?
N5 Ru N4 C42 75.0(20) . . . . ?
N6 Ru N4 C42 -5.9(20) . . . . ?
N2 Ru N4 C42 -106.3(20) . . . . ?
N3 Ru N4 C42 171.5(20) . . . . ?
N1 Ru N4 C38 37.9(42) . . . . ?
N5 Ru N4 C38 -108.3(17) . . . . ?
N6 Ru N4 C38 170.8(17) . . . . ?
N2 Ru N4 C38 70.4(17) . . . . ?
N3 Ru N4 C38 -11.8(17) . . . . ?
N1 Ru N3 C37 -154.5(16) . . . . ?
N5 Ru N3 C37 106.5(16) . . . . ?
N6 Ru N3 C37 75.5(152) . . . . ?
N2 Ru N3 C37 -77.6(16) . . . . ?
N4 Ru N3 C37 16.2(16) . . . . ?
N1 Ru N3 C33 17.4(21) . . . . ?
N5 Ru N3 C33 -81.6(20) . . . . ?
N6 Ru N3 C33 -112.6(147) . . . . ?
N2 Ru N3 C33 94.3(20) . . . . ?
N4 Ru N3 C33 -171.9(21) . . . . ?
C38 N4 C42 C41 -3.7(35) . . . . ?
Ru N4 C42 C41 173.1(18) . . . . ?
N4 C42 C41 C40 2.4(37) . . . . ?
C42 C41 C40 C39 -1.4(37) . . . . ?
C41 C40 C39 C38 1.9(36) . . . . ?
C42 N4 C38 C39 4.2(35) . . . . ?
Ru N4 C38 C39 -173.0(19) . . . . ?
C42 N4 C38 C37 -177.8(20) . . . . ?
Ru N4 C38 C37 5.0(26) . . . . ?
C40 C39 C38 N4 -3.4(36) . . . . ?
C40 C39 C38 C37 178.9(22) . . . . ?
C33 N3 C37 C36 -5.2(34) . . . . ?
Ru N3 C37 C36 167.6(17) . . . . ?
C33 N3 C37 C38 167.6(21) . . . . ?
Ru N3 C37 C38 -19.7(27) . . . . ?
N4 C38 C37 N3 10.1(32) . . . . ?
C39 C38 C37 N3 -171.9(23) . . . . ?
N4 C38 C37 C36 -177.4(22) . . . . ?
C39 C38 C37 C36 0.6(39) . . . . ?
N3 C37 C36 C35 -3.4(38) . . . . ?
C38 C37 C36 C35 -176.0(23) . . . . ?
C37 C36 C35 C34 11.1(36) . . . . ?
C37 C36 C35 C26 179.9(23) . . . . ?
C36 C35 C34 C33 -10.1(32) . . . . ?
C26 C35 C34 C33 -179.5(21) . . . . ?
C36 C35 C34 C29 173.4(22) . . . . ?
C26 C35 C34 C29 4.0(33) . . . . ?
C35 C34 C33 N3 2.3(37) . . . . ?
C29 C34 C33 N3 178.7(22) . . . . ?
C37 N3 C33 C34 5.8(37) . . . . ?
Ru N3 C33 C34 -165.6(17) . . . . ?
C29 C28 C27 C26 79.3(23) . . . . ?
C29 C28 C27 C30 -32.0(19) . . . . ?
C36 C35 C26 C27 -172.0(22) . . . . ?
C34 C35 C26 C27 -3.6(31) . . . . ?
C36 C35 C26 C25 60.1(33) . . . . ?
C34 C35 C26 C25 -131.5(23) . . . . ?
C28 C27 C26 C35 -41.6(27) . . . . ?
C30 C27 C26 C35 48.1(28) . . . . ?
C28 C27 C26 C25 90.2(24) . . . . ?
C30 C27 C26 C25 180.0(20) . . . . ?
C33 C34 C29 C28 -135.5(24) . . . . ?
C35 C34 C29 C28 40.7(30) . . . . ?
C33 C34 C29 C30 135.8(25) . . . . ?
C35 C34 C29 C30 -47.9(30) . . . . ?
C27 C28 C29 C34 -74.0(22) . . . . ?
C27 C28 C29 C30 32.7(19) . . . . ?
C34 C29 C30 C31 -164.0(23) . . . . ?
C28 C29 C30 C31 89.0(28) . . . . ?
C34 C29 C30 C27 75.8(22) . . . . ?
C28 C29 C30 C27 -31.1(18) . . . . ?
C34 C29 C30 C32 -42.4(32) . . . . ?
C28 C29 C30 C32 -149.3(24) . . . . ?
C26 C27 C30 C31 161.9(25) . . . . ?
C28 C27 C30 C31 -86.3(28) . . . . ?
C26 C27 C30 C29 -81.3(23) . . . . ?
C28 C27 C30 C29 30.4(18) . . . . ?
C26 C27 C30 C32 34.4(33) . . . . ?
C28 C27 C30 C32 146.2(25) . . . . ?
C35 C26 C25 C24 95.3(28) . . . . ?
C27 C26 C25 C24 -32.2(32) . . . . ?
C19 C24 C25 C26 -79.7(32) . . . . ?
C23 C24 C25 C26 102.8(28) . . . . ?
N1 Ru N5 C47 89.3(17) . . . . ?
N6 Ru N5 C47 2.3(16) . . . . ?
N2 Ru N5 C47 101.0(105) . . . . ?
N3 Ru N5 C47 -176.2(16) . . . . ?
N4 Ru N5 C47 -97.5(17) . . . . ?
N1 Ru N5 C43 -92.2(22) . . . . ?
N6 Ru N5 C43 -179.2(22) . . . . ?
N2 Ru N5 C43 -80.5(112) . . . . ?
N3 Ru N5 C43 2.3(22) . . . . ?
N4 Ru N5 C43 80.9(22) . . . . ?
C47 N5 C43 C44 1.4(36) . . . . ?
Ru N5 C43 C44 -177.2(18) . . . . ?
N5 C43 C44 C45 -1.0(45) . . . . ?
C43 C44 C45 C46 -0.7(41) . . . . ?
C43 C44 C45 C53 179.1(25) . . . . ?
C44 C45 C46 C47 1.9(34) . . . . ?
C53 C45 C46 C47 -177.9(22) . . . . ?
C45 C46 C47 N5 -1.6(35) . . . . ?
C45 C46 C47 C48 -176.6(20) . . . . ?
C43 N5 C47 C46 0.0(34) . . . . ?
Ru N5 C47 C46 178.7(17) . . . . ?
C43 N5 C47 C48 175.4(19) . . . . ?
Ru N5 C47 C48 -5.9(24) . . . . ?
N1 Ru N6 C52 75.7(20) . . . . ?
N5 Ru N6 C52 174.5(21) . . . . ?
N2 Ru N6 C52 -1.4(21) . . . . ?
N3 Ru N6 C52 -154.3(140) . . . . ?
N4 Ru N6 C52 -95.4(20) . . . . ?
N1 Ru N6 C48 -96.4(17) . . . . ?
N5 Ru N6 C48 2.4(17) . . . . ?
N2 Ru N6 C48 -173.5(16) . . . . ?
N3 Ru N6 C48 33.6(157) . . . . ?
N4 Ru N6 C48 92.5(17) . . . . ?
C48 N6 C52 C51 2.2(34) . . . . ?
Ru N6 C52 C51 -170.0(16) . . . . ?
N6 C52 C51 C50 1.7(36) . . . . ?
C52 C51 C50 C49 -5.8(34) . . . . ?
C52 C51 C50 C54 177.6(22) . . . . ?
C51 C50 C49 C48 6.1(35) . . . . ?
C54 C50 C49 C48 -177.3(22) . . . . ?
C52 N6 C48 C49 -1.8(36) . . . . ?
Ru N6 C48 C49 171.2(19) . . . . ?
C52 N6 C48 C47 -179.2(19) . . . . ?
Ru N6 C48 C47 -6.1(25) . . . . ?
C50 C49 C48 N6 -2.4(38) . . . . ?
C50 C49 C48 C47 174.8(20) . . . . ?
C46 C47 C48 N6 -176.6(21) . . . . ?
N5 C47 C48 N6 7.7(28) . . . . ?
C46 C47 C48 C49 5.9(34) . . . . ?
N5 C47 C48 C49 -169.8(21) . . . . ?
N5' Ru' N1' C1' -9.8(24) . . . . ?
N4' Ru' N1' C1' -152.2(39) . . . . ?
N6' Ru' N1' C1' 70.6(23) . . . . ?
N3' Ru' N1' C1' -110.7(23) . . . . ?
N2' Ru' N1' C1' 167.3(24) . . . . ?
N5' Ru' N1' C5' 172.2(17) . . . . ?
N4' Ru' N1' C5' 29.8(57) . . . . ?
N6' Ru' N1' C5' -107.4(17) . . . . ?
N3' Ru' N1' C5' 71.4(17) . . . . ?
N2' Ru' N1' C5' -10.6(16) . . . . ?
N5' Ru' N2' C6' 52.0(93) . . . . ?
N4' Ru' N2' C6' -156.0(16) . . . . ?
N6' Ru' N2' C6' 106.3(15) . . . . ?
N1' Ru' N2' C6' 17.7(15) . . . . ?
N3' Ru' N2' C6' -78.3(16) . . . . ?
N5' Ru' N2' C10' -148.3(84) . . . . ?
N4' Ru' N2' C10' 3.8(19) . . . . ?
N6' Ru' N2' C10' -94.0(19) . . . . ?
N1' Ru' N2' C10' 177.5(20) . . . . ?
N3' Ru' N2' C10' 81.5(19) . . . . ?
C5' N1' C1' C2' -6.3(45) . . . . ?
Ru' N1' C1' C2' 176.1(19) . . . . ?
N1' C1' C2' C3' 7.8(44) . . . . ?
C1' C2' C3' C4' -1.6(40) . . . . ?
C2' C3' C4' C5' -5.4(37) . . . . ?
C1' N1' C5' C6' -175.5(25) . . . . ?
Ru' N1' C5' C6' 2.6(29) . . . . ?
C1' N1' C5' C4' -1.3(38) . . . . ?
Ru' N1' C5' C4' 176.7(16) . . . . ?
C3' C4' C5' N1' 7.1(36) . . . . ?
C3' C4' C5' C6' -178.7(24) . . . . ?
C10' N2' C6' C7' -11.1(36) . . . . ?
Ru' N2' C6' C7' 149.4(18) . . . . ?
C10' N2' C6' C5' 178.3(21) . . . . ?
Ru' N2' C6' C5' -21.3(25) . . . . ?
N1' C5' C6' N2' 13.7(35) . . . . ?
C4' C5' C6' N2' -160.2(21) . . . . ?
N1' C5' C6' C7' -156.6(23) . . . . ?
C4' C5' C6' C7' 29.5(37) . . . . ?
N2' C6' C7' C8' 2.8(34) . . . . ?
C5' C6' C7' C8' 172.6(22) . . . . ?
C6' C7' C8' C9' 9.4(36) . . . . ?
C6' C7' C8' C11' -157.4(21) . . . . ?
C7' C8' C9' C10' -12.9(38) . . . . ?
C11' C8' C9' C10' 153.9(23) . . . . ?
C7' C8' C9' C14' 176.6(22) . . . . ?
C11' C8' C9' C14' -16.6(37) . . . . ?
C6' N2' C10' C9' 7.3(37) . . . . ?
Ru' N2' C10' C9' -149.9(19) . . . . ?
C8' C9' C10' N2' 4.6(38) . . . . ?
C14' C9' C10' N2' 174.9(22) . . . . ?
C9' C8' C11' C12' 13.9(32) . . . . ?
C7' C8' C11' C12' -178.7(21) . . . . ?
C9' C8' C11' C18' -111.7(25) . . . . ?
C7' C8' C11' C18' 55.8(28) . . . . ?
C8' C11' C12' C15' 42.3(30) . . . . ?
C18' C11' C12' C15' 164.1(21) . . . . ?
C8' C11' C12' C13' -51.1(28) . . . . ?
C18' C11' C12' C13' 70.6(28) . . . . ?
C15' C12' C13' C14' -27.1(20) . . . . ?
C11' C12' C13' C14' 82.6(23) . . . . ?
C8' C9' C14' C13' 55.9(31) . . . . ?
C10' C9' C14' C13' -114.0(28) . . . . ?
C8' C9' C14' C15' -33.5(33) . . . . ?
C10' C9' C14' C15' 156.6(24) . . . . ?
C12' C13' C14' C9' -78.7(22) . . . . ?
C12' C13' C14' C15' 25.3(19) . . . . ?
C11' C12' C15' C16' 39.0(37) . . . . ?
C13' C12' C15' C16' 148.9(26) . . . . ?
C11' C12' C15' C17' 168.3(22) . . . . ?
C13' C12' C15' C17' -81.8(25) . . . . ?
C11' C12' C15' C14' -84.4(24) . . . . ?
C13' C12' C15' C14' 25.5(19) . . . . ?
C9' C14' C15' C12' 77.0(23) . . . . ?
C13' C14' C15' C12' -26.9(20) . . . . ?
C9' C14' C15' C16' -48.6(32) . . . . ?
C13' C14' C15' C16' -152.4(26) . . . . ?
C9' C14' C15' C17' -167.7(22) . . . . ?
C13' C14' C15' C17' 88.5(22) . . . . ?
C8' C11' C18' C24' 165.6(23) . . . . ?
C12' C11' C18' C24' 43.5(35) . . . . ?
C24' C19' C20' C21' 0.8(43) . . . . ?
C25' C19' C20' C21' 171.4(22) . . . . ?
C19' C20' C21' C22' 3.9(39) . . . . ?
C20' C21' C22' C23' -3.6(44) . . . . ?
C21' C22' C23' C24' -1.5(46) . . . . ?
C20' C19' C24' C23' -6.5(44) . . . . ?
C25' C19' C24' C23' -175.9(23) . . . . ?
C20' C19' C24' C18' -176.1(24) . . . . ?
C25' C19' C24' C18' 14.5(48) . . . . ?
C22' C23' C24' C19' 7.0(42) . . . . ?
C22' C23' C24' C18' 177.8(22) . . . . ?
C11' C18' C24' C19' -125.8(30) . . . . ?
C11' C18' C24' C23' 63.6(32) . . . . ?
N5' Ru' N4' C42' 68.3(21) . . . . ?
N6' Ru' N4' C42' -12.5(21) . . . . ?
N1' Ru' N4' C42' -149.2(42) . . . . ?
N3' Ru' N4' C42' 168.3(22) . . . . ?
N2' Ru' N4' C42' -109.4(21) . . . . ?
N5' Ru' N4' C38' -117.7(17) . . . . ?
N6' Ru' N4' C38' 161.6(16) . . . . ?
N1' Ru' N4' C38' 24.8(55) . . . . ?
N3' Ru' N4' C38' -17.7(16) . . . . ?
N2' Ru' N4' C38' 64.7(16) . . . . ?
N5' Ru' N3' C37' 110.7(17) . . . . ?
N4' Ru' N3' C37' 20.1(16) . . . . ?
N6' Ru' N3' C37' 11.0(103) . . . . ?
N1' Ru' N3' C37' -153.3(17) . . . . ?
N2' Ru' N3' C37' -73.1(17) . . . . ?
N5' Ru' N3' C33' -84.8(21) . . . . ?
N4' Ru' N3' C33' -175.5(21) . . . . ?
N6' Ru' N3' C33' 175.4(84) . . . . ?
N1' Ru' N3' C33' 11.1(21) . . . . ?
N2' Ru' N3' C33' 91.3(20) . . . . ?
C38' N4' C42' C41' 1.8(37) . . . . ?
Ru' N4' C42' C41' 175.4(19) . . . . ?
N4' C42' C41' C40' -5.4(41) . . . . ?
C42' C41' C40' C39' 4.7(44) . . . . ?
C41' C40' C39' C38' -0.6(40) . . . . ?
C42' N4' C38' C37' -171.6(22) . . . . ?
Ru' N4' C38' C37' 13.8(27) . . . . ?
C42' N4' C38' C39' 2.5(34) . . . . ?
Ru' N4' C38' C39' -172.1(16) . . . . ?
C40' C39' C38' N4' -3.1(33) . . . . ?
C40' C39' C38' C37' 170.6(23) . . . . ?
C33' N3' C37' C36' -4.4(34) . . . . ?
Ru' N3' C37' C36' 161.3(17) . . . . ?
C33' N3' C37' C38' 175.7(21) . . . . ?
Ru' N3' C37' C38' -18.6(25) . . . . ?
N4' C38' C37' N3' 3.2(32) . . . . ?
C39' C38' C37' N3' -170.6(22) . . . . ?
N4' C38' C37' C36' -176.7(23) . . . . ?
C39' C38' C37' C36' 9.5(39) . . . . ?
N3' C37' C36' C35' 2.2(36) . . . . ?
C38' C37' C36' C35' -177.9(23) . . . . ?
C37' C36' C35' C34' 3.5(38) . . . . ?
C37' C36' C35' C26' -176.7(21) . . . . ?
C36' C35' C34' C33' -6.3(37) . . . . ?
C26' C35' C34' C33' 173.9(20) . . . . ?
C36' C35' C34' C29' 171.8(22) . . . . ?
C26' C35' C34' C29' -8.0(34) . . . . ?
C37' N3' C33' C34' 1.5(36) . . . . ?
Ru' N3' C33' C34' -162.2(17) . . . . ?
C35' C34' C33' N3' 4.0(37) . . . . ?
C29' C34' C33' N3' -174.1(21) . . . . ?
C34' C35' C26' C27' 0.5(29) . . . . ?
C36' C35' C26' C27' -179.3(22) . . . . ?
C34' C35' C26' C25' -132.2(23) . . . . ?
C36' C35' C26' C25' 48.0(30) . . . . ?
C25' C26' C27' C28' 83.7(27) . . . . ?
C35' C26' C27' C28' -46.3(27) . . . . ?
C25' C26' C27' C30' -177.0(20) . . . . ?
C35' C26' C27' C30' 52.9(25) . . . . ?
C26' C27' C28' C29' 81.9(22) . . . . ?
C30' C27' C28' C29' -30.5(17) . . . . ?
C35' C34' C29' C30' -36.7(31) . . . . ?
C33' C34' C29' C30' 141.3(23) . . . . ?
C35' C34' C29' C28' 53.1(28) . . . . ?
C33' C34' C29' C28' -128.8(22) . . . . ?
C27' C28' C29' C34' -77.8(20) . . . . ?
C27' C28' C29' C30' 30.9(18) . . . . ?
C34' C29' C30' C32' -171.1(21) . . . . ?
C28' C29' C30' C32' 84.7(24) . . . . ?
C34' C29' C30' C31' -50.1(29) . . . . ?
C28' C29' C30' C31' -154.4(22) . . . . ?
C34' C29' C30' C27' 74.6(21) . . . . ?
C28' C29' C30' C27' -29.7(17) . . . . ?
C26' C27' C30' C32' 158.6(22) . . . . ?
C28' C27' C30' C32' -81.9(25) . . . . ?
C26' C27' C30' C31' 30.1(34) . . . . ?
C28' C27' C30' C31' 149.6(25) . . . . ?
C26' C27' C30' C29' -87.6(21) . . . . ?
C28' C27' C30' C29' 31.9(18) . . . . ?
C24' C19' C25' C26' -86.0(35) . . . . ?
C20' C19' C25' C26' 104.4(27) . . . . ?
C27' C26' C25' C19' -21.6(33) . . . . ?
C35' C26' C25' C19' 105.0(25) . . . . ?
C44' C43' N5' C47' -1.1(37) . . . . ?
C44' C43' N5' Ru' 176.4(16) . . . . ?
N4' Ru' N5' C43' 80.2(23) . . . . ?
N6' Ru' N5' C43' 177.3(24) . . . . ?
N1' Ru' N5' C43' -93.9(23) . . . . ?
N3' Ru' N5' C43' 1.9(24) . . . . ?
N2' Ru' N5' C43' -127.8(82) . . . . ?
N4' Ru' N5' C47' -102.3(19) . . . . ?
N6' Ru' N5' C47' -5.1(19) . . . . ?
N1' Ru' N5' C47' 83.7(20) . . . . ?
N3' Ru' N5' C47' 179.4(19) . . . . ?
N2' Ru' N5' C47' 49.7(98) . . . . ?
N5' C43' C44' C45' -1.7(40) . . . . ?
C43' C44' C45' C46' 6.3(43) . . . . ?
C43' C44' C45' C53' -179.7(22) . . . . ?
C44' C45' C46' C47' -8.4(48) . . . . ?
C53' C45' C46' C47' 178.2(26) . . . . ?
C43' N5' C47' C46' -0.6(40) . . . . ?
Ru' N5' C47' C46' -178.3(19) . . . . ?
C43' N5' C47' C48' 178.3(22) . . . . ?
Ru' N5' C47' C48' 0.6(28) . . . . ?
C45' C46' C47' N5' 5.9(47) . . . . ?
C45' C46' C47' C48' -172.9(27) . . . . ?
N5' Ru' N6' C52' -179.8(22) . . . . ?
N4' Ru' N6' C52' -88.2(21) . . . . ?
N1' Ru' N6' C52' 85.1(21) . . . . ?
N3' Ru' N6' C52' -79.3(97) . . . . ?
N2' Ru' N6' C52' 4.3(22) . . . . ?
N5' Ru' N6' C48' 9.2(16) . . . . ?
N4' Ru' N6' C48' 100.7(16) . . . . ?
N1' Ru' N6' C48' -85.9(17) . . . . ?
N3' Ru' N6' C48' 109.7(92) . . . . ?
N2' Ru' N6' C48' -166.7(16) . . . . ?
C48' N6' C52' C51' 0.7(37) . . . . ?
Ru' N6' C52' C51' -170.0(18) . . . . ?
N6' C52' C51' C50' -0.4(39) . . . . ?
C52' C51' C50' C49' 0.0(35) . . . . ?
C52' C51' C50' C54' -179.4(21) . . . . ?
C51' C50' C49' C48' 0.2(36) . . . . ?
C54' C50' C49' C48' 179.5(21) . . . . ?
C52' N6' C48' C49' -0.5(33) . . . . ?
Ru' N6' C48' C49' 171.6(17) . . . . ?
C52' N6' C48' C47' 176.3(21) . . . . ?
Ru' N6' C48' C47' -11.6(25) . . . . ?
C50' C49' C48' N6' 0.1(36) . . . . ?
C50' C49' C48' C47' -176.4(22) . . . . ?
N5' C47' C48' N6' 7.5(32) . . . . ?
C46' C47' C48' N6' -173.7(24) . . . . ?
N5' C47' C48' C49' -175.9(23) . . . . ?
C46' C47' C48' C49' 2.9(41) . . . . ?
F33 P3 F31 F36 176.8(27) . . . . ?
F35 P3 F31 F36 -0.8(117) . . . . ?
F36 P3 F31 F36 0.000(11) . . . . ?
F34 P3 F31 F36 -92.0(22) . . . . ?
F32 P3 F31 F36 92.9(21) . . . . ?
F33 P3 F36 F31 -17.3(134) . . . . ?
F35 P3 F36 F31 179.9(23) . . . . ?
F34 P3 F36 F31 85.4(19) . . . . ?
F31 P3 F36 F31 0.000(11) . . . . ?
F32 P3 F36 F31 -89.6(21) . . . . ?
P3 F31 F36 P3 0.000(14) . . . . ?
